data_7010843
loop_
_publ_author_name
'John F. Gallagher'
'Peter Butler'
'Richard D. A. Hudson'
'Anthony R. Manning'

_publ_section_title
;
 Synthesis, characterisation and some reactions of alkynyl derivatives
 [Ni(\h5-C5H5)(PPh3)CCX]
;
_journal_issue 1
_journal_name_full 'J. Chem. Soc., Dalton Trans.'
_journal_page_first 75
_journal_page_last 82
_journal_paper_doi 10.1039/b104442g
_journal_year 2002
_chemical_formula_sum 'C32 H21 Co2 Ni O7 P'
_chemical_formula_weight 725.03
_chemical_name_systematic ' ? '
_space_group_IT_number 15
_symmetry_space_group_name_Hall '-I 2ya'
_symmetry_space_group_name_H-M 'I 1 2/a 1'
_atom_sites_solution_hydrogens geom
_atom_sites_solution_primary direct
_atom_sites_solution_secondary difmap
_audit_creation_method SHELXL-97
_cell_angle_alpha 90
_cell_angle_beta 109.150(14)
_cell_angle_gamma 90
_cell_formula_units_Z 8
_cell_length_a 18.698(3)
_cell_length_b 16.8087(11)
_cell_length_c 21.090(3)
_cell_measurement_temperature 294(2)
_cell_volume 6261.6(15)
_computing_structure_refinement 'SHELXL-97 (Sheldrick, 1997)'
_computing_structure_solution 'SHELXS-97 (Sheldrick, 1990)'
_diffrn_ambient_temperature 294(2)
_diffrn_measured_fraction_theta_full 1.00
_diffrn_measured_fraction_theta_max 1.00
_diffrn_radiation_monochromator graphite
_diffrn_radiation_source 'fine-focus sealed tube'
_diffrn_radiation_wavelength 0.70930
_diffrn_reflns_av_R_equivalents 0.0000
_diffrn_reflns_av_sigmaI/netI 0.1172
_diffrn_reflns_limit_h_max 22
_diffrn_reflns_limit_h_min -24
_diffrn_reflns_limit_k_max 21
_diffrn_reflns_limit_k_min 0
_diffrn_reflns_limit_l_max 27
_diffrn_reflns_limit_l_min 0
_diffrn_reflns_number 7152
_diffrn_reflns_theta_full 27.4
_diffrn_reflns_theta_max 27.4
_diffrn_reflns_theta_min 2.0
_exptl_absorpt_coefficient_mu 1.739
_exptl_absorpt_correction_T_max 0.845
_exptl_absorpt_correction_T_min 0.633
_exptl_crystal_colour green
_exptl_crystal_density_diffrn 1.538
_exptl_crystal_density_method 'not measured'
_exptl_crystal_description block
_exptl_crystal_F_000 2928
_exptl_crystal_size_max 0.29
_exptl_crystal_size_mid 0.29
_exptl_crystal_size_min 0.10
_refine_diff_density_max 0.32
_refine_diff_density_min -0.35
_refine_diff_density_rms 0.07
_refine_ls_extinction_method none
_refine_ls_goodness_of_fit_ref 0.90
_refine_ls_hydrogen_treatment mixed
_refine_ls_matrix_type full
_refine_ls_number_parameters 388
_refine_ls_number_reflns 7152
_refine_ls_number_restraints 0
_refine_ls_restrained_S_all 0.90
_refine_ls_R_factor_all 0.143
_refine_ls_R_factor_gt 0.047
_refine_ls_shift/su_max <0.001
_refine_ls_shift/su_mean 0.000
_refine_ls_structure_factor_coef Fsqd
_refine_ls_weighting_details 'w=1/[\s^2^(Fo^2^)+(0.035P)^2^+0.0000P] where P=(Fo^2^+2Fc^2^)/3'
_refine_ls_weighting_scheme calc
_refine_ls_wR_factor_gt 0.078
_refine_ls_wR_factor_ref 0.092
_reflns_number_gt 3156
_reflns_number_total 7152
_reflns_threshold_expression >2\s(I)
_cod_data_source_file b104442g.txt
_cod_data_source_block VIII
_cod_depositor_comments
;
The following automatic conversions were performed:

'_refine_ls_weighting_scheme' value 'calc
w=1/[\s^2^(Fo^2^)+(0.035P)^2^+0.0000P] where P=(Fo^2^+2Fc^2^)/3' was
changed to 'calc'. New tag '_refine_ls_weighting_details' was
created. The value of the new tag was set to
'w=1/[\s^2^(Fo^2^)+(0.035P)^2^+0.0000P] where P=(Fo^2^+2Fc^2^)/3'.

Automatic conversion script
Id: cif_fix_values 3143 2015-03-26 13:38:13Z robertas 
;
_cod_original_cell_volume 6261.3(14)
_cod_database_code 7010843

loop_
_symmetry_equiv_pos_as_xyz
'x, y, z'
'-x+1/2, y, -z'
'x+1/2, y+1/2, z+1/2'
'-x+1, y+1/2, -z+1/2'
'-x, -y, -z'
'x-1/2, -y, z'
'-x+1/2, -y+1/2, -z+1/2'
'x, -y+1/2, z+1/2'

loop_
_atom_site_label
_atom_site_type_symbol
_atom_site_fract_x
_atom_site_fract_y
_atom_site_fract_z
_atom_site_U_iso_or_equiv
_atom_site_adp_type
_atom_site_occupancy
_atom_site_calc_flag
_atom_site_refinement_flags
_atom_site_disorder_assembly
_atom_site_disorder_group
Ni1 Ni 0.12738(3) 0.08854(3) 0.27049(2) 0.04068(14) Uani 1 d . . .
Co1 Co 0.13560(4) -0.05771(3) 0.39478(3) 0.0679(2) Uani 1 d . . .
Co2 Co 0.00177(4) -0.01643(4) 0.34025(3) 0.0769(2) Uani 1 d . . .
P1 P 0.08924(6) 0.04549(5) 0.16924(5) 0.0396(2) Uani 1 d . . .
O1 O 0.0680(3) -0.2133(2) 0.28108(19) 0.1327(17) Uani 1 d . . .
O4 O 0.2866(3) -0.0770(3) 0.3860(2) 0.1226(17) Uani 1 d . . .
O5 O 0.1614(2) 0.0621(2) 0.50076(17) 0.1181(15) Uani 1 d . . .
O6 O 0.1225(4) -0.2124(3) 0.4557(2) 0.190(3) Uani 1 d . . .
O7 O -0.0117(3) 0.1489(3) 0.3799(3) 0.157(2) Uani 1 d . . .
O8 O -0.0412(4) -0.1094(4) 0.4377(3) 0.251(4) Uani 1 d . . .
O9 O -0.1416(3) -0.0386(3) 0.2339(2) 0.177(2) Uani 1 d . . .
C1 C 0.0894(2) 0.0006(2) 0.30319(16) 0.0480(10) Uani 1 d . . .
C2 C 0.0702(2) -0.0757(2) 0.30361(19) 0.0612(12) Uani 1 d . . .
C3 C 0.0487(3) -0.1479(3) 0.2633(2) 0.0946(19) Uani 1 d . . .
H3 H 0.0167 -0.1417 0.2193 0.113 Uiso 1 calc R . .
C4 C 0.2282(4) -0.0704(3) 0.3897(3) 0.0806(17) Uani 1 d . . .
C5 C 0.1522(3) 0.0149(3) 0.4598(2) 0.0778(15) Uani 1 d . . .
C6 C 0.1263(4) -0.1530(3) 0.4317(3) 0.119(2) Uani 1 d . . .
C7 C -0.0060(3) 0.0854(4) 0.3642(3) 0.105(2) Uani 1 d . . .
C8 C -0.0254(4) -0.0739(4) 0.3986(4) 0.142(3) Uani 1 d . . .
C9 C -0.0849(4) -0.0282(4) 0.2740(3) 0.114(2) Uani 1 d . . .
C11 C 0.1620(3) 0.1636(3) 0.3547(2) 0.0717(14) Uani 1 d . . .
H11 H 0.1510 0.1514 0.3935 0.086 Uiso 1 calc R . .
C12 C 0.1166(3) 0.2086(2) 0.3016(3) 0.0744(15) Uani 1 d . . .
H12 H 0.0721 0.2350 0.2994 0.089 Uiso 1 calc R . .
C13 C 0.1508(3) 0.2062(2) 0.2530(2) 0.0741(15) Uani 1 d . . .
H13 H 0.1311 0.2284 0.2104 0.089 Uiso 1 calc R . .
C14 C 0.2196(3) 0.1652(3) 0.2773(3) 0.0693(13) Uani 1 d . . .
H14 H 0.2539 0.1571 0.2544 0.083 Uiso 1 calc R . .
C15 C 0.2273(3) 0.1392(3) 0.3409(3) 0.0734(15) Uani 1 d . . .
H15 H 0.2679 0.1109 0.3694 0.088 Uiso 1 calc R . .
C21 C -0.0134(2) 0.0386(2) 0.13722(17) 0.0435(10) Uani 1 d . . .
C22 C -0.0546(3) -0.0216(2) 0.0971(2) 0.0618(12) Uani 1 d . . .
H22 H -0.0298 -0.0651 0.0867 0.074 Uiso 1 calc R . .
C23 C -0.1331(3) -0.0173(3) 0.0721(2) 0.0781(15) Uani 1 d . . .
H23 H -0.1604 -0.0579 0.0447 0.094 Uiso 1 calc R . .
C24 C -0.1706(3) 0.0454(4) 0.0871(3) 0.0869(16) Uani 1 d . . .
H24 H -0.2232 0.0476 0.0700 0.104 Uiso 1 calc R . .
C25 C -0.1306(3) 0.1053(3) 0.1275(3) 0.0793(14) Uani 1 d . . .
H25 H -0.1559 0.1485 0.1377 0.095 Uiso 1 calc R . .
C26 C -0.0525(2) 0.1011(2) 0.1529(2) 0.0626(12) Uani 1 d . . .
H26 H -0.0257 0.1413 0.1811 0.075 Uiso 1 calc R . .
C31 C 0.1118(2) 0.11029(19) 0.10892(17) 0.0400(9) Uani 1 d . . .
C32 C 0.0589(2) 0.1572(2) 0.06328(19) 0.0591(12) Uani 1 d . . .
H32 H 0.0081 0.1530 0.0597 0.071 Uiso 1 calc R . .
C33 C 0.0802(3) 0.2101(3) 0.0228(2) 0.0757(14) Uani 1 d . . .
H33 H 0.0440 0.2412 -0.0080 0.091 Uiso 1 calc R . .
C34 C 0.1553(4) 0.2167(3) 0.0283(2) 0.0745(15) Uani 1 d . . .
H34 H 0.1699 0.2531 0.0017 0.089 Uiso 1 calc R . .
C35 C 0.2082(3) 0.1705(2) 0.0722(2) 0.0665(13) Uani 1 d . . .
H35 H 0.2589 0.1749 0.0755 0.080 Uiso 1 calc R . .
C36 C 0.1866(2) 0.1166(2) 0.11208(19) 0.0536(11) Uani 1 d . . .
H36 H 0.2229 0.0842 0.1415 0.064 Uiso 1 calc R . .
C41 C 0.1287(2) -0.0485(2) 0.15332(19) 0.0462(10) Uani 1 d . . .
C42 C 0.1811(3) -0.0872(3) 0.2058(2) 0.0698(13) Uani 1 d . . .
H42 H 0.1948 -0.0658 0.2488 0.084 Uiso 1 calc R . .
C43 C 0.2134(3) -0.1575(3) 0.1953(3) 0.1009(19) Uani 1 d . . .
H43 H 0.2495 -0.1830 0.2306 0.121 Uiso 1 calc R . .
C44 C 0.1916(4) -0.1895(3) 0.1318(4) 0.103(2) Uani 1 d . . .
H44 H 0.2107 -0.2386 0.1249 0.124 Uiso 1 calc R . .
C45 C 0.1426(3) -0.1503(3) 0.0790(3) 0.0865(16) Uani 1 d . . .
H45 H 0.1299 -0.1715 0.0360 0.104 Uiso 1 calc R . .
C46 C 0.1119(3) -0.0796(3) 0.0893(2) 0.0671(13) Uani 1 d . . .
H46 H 0.0794 -0.0521 0.0530 0.080 Uiso 1 calc R . .

loop_
_atom_site_aniso_label
_atom_site_aniso_U_11
_atom_site_aniso_U_22
_atom_site_aniso_U_33
_atom_site_aniso_U_23
_atom_site_aniso_U_13
_atom_site_aniso_U_12
Ni1 0.0472(3) 0.0323(2) 0.0376(3) -0.0007(2) 0.0071(2) -0.0104(2)
Co1 0.1001(6) 0.0531(4) 0.0411(3) 0.0070(3) 0.0104(3) -0.0117(3)
Co2 0.0798(5) 0.0910(5) 0.0631(4) 0.0078(4) 0.0278(4) -0.0293(4)
P1 0.0416(6) 0.0366(5) 0.0368(5) 0.0007(4) 0.0079(5) -0.0079(5)
O1 0.228(5) 0.053(2) 0.103(3) -0.001(2) 0.037(3) -0.045(3)
O4 0.104(4) 0.145(4) 0.097(3) -0.009(3) 0.004(3) 0.032(3)
O5 0.154(4) 0.120(3) 0.058(2) -0.029(2) 0.004(2) 0.021(3)
O6 0.341(8) 0.091(3) 0.136(4) 0.055(3) 0.077(4) -0.026(4)
O7 0.146(4) 0.143(4) 0.199(5) -0.051(4) 0.078(4) 0.004(4)
O8 0.257(7) 0.309(8) 0.259(7) 0.148(6) 0.182(6) -0.001(6)
O9 0.089(4) 0.286(7) 0.123(4) 0.024(4) -0.007(3) -0.083(4)
C1 0.049(3) 0.055(2) 0.031(2) -0.0007(18) 0.0005(19) -0.019(2)
C2 0.078(3) 0.057(3) 0.045(2) -0.005(2) 0.017(2) -0.033(2)
C3 0.161(6) 0.061(3) 0.061(3) -0.006(3) 0.035(3) -0.055(4)
C4 0.097(5) 0.072(4) 0.052(3) 0.003(2) -0.004(3) 0.008(3)
C5 0.098(4) 0.082(4) 0.043(3) 0.009(3) 0.010(3) 0.010(3)
C6 0.200(7) 0.081(4) 0.070(4) 0.013(3) 0.036(4) -0.016(4)
C7 0.084(4) 0.129(5) 0.114(5) -0.022(5) 0.049(4) -0.017(4)
C8 0.138(6) 0.176(7) 0.139(6) 0.055(5) 0.080(5) -0.022(5)
C9 0.078(4) 0.172(6) 0.087(4) 0.008(4) 0.020(4) -0.053(4)
C11 0.111(5) 0.047(3) 0.055(3) -0.018(2) 0.024(3) -0.025(3)
C12 0.079(4) 0.036(3) 0.099(4) -0.017(3) 0.017(4) 0.000(2)
C13 0.108(5) 0.038(3) 0.064(3) 0.005(2) 0.012(3) -0.031(3)
C14 0.065(4) 0.055(3) 0.089(4) -0.019(3) 0.027(3) -0.034(3)
C15 0.069(4) 0.051(3) 0.070(4) -0.008(3) -0.019(3) -0.020(3)
C21 0.038(2) 0.049(2) 0.040(2) 0.0009(18) 0.0065(19) -0.0072(19)
C22 0.056(3) 0.066(3) 0.060(3) -0.014(2) 0.015(2) -0.012(2)
C23 0.055(4) 0.100(4) 0.068(3) -0.020(3) 0.004(3) -0.030(3)
C24 0.039(3) 0.131(5) 0.079(4) -0.003(4) 0.004(3) -0.012(3)
C25 0.049(3) 0.090(4) 0.095(4) 0.001(3) 0.018(3) 0.007(3)
C26 0.045(3) 0.061(3) 0.075(3) -0.004(2) 0.012(2) -0.007(2)
C31 0.047(3) 0.038(2) 0.036(2) -0.0013(16) 0.0137(19) -0.0040(18)
C32 0.056(3) 0.063(3) 0.054(3) 0.014(2) 0.012(2) 0.002(2)
C33 0.099(4) 0.064(3) 0.065(3) 0.025(2) 0.028(3) 0.010(3)
C34 0.118(5) 0.051(3) 0.072(3) 0.013(2) 0.055(4) -0.009(3)
C35 0.081(4) 0.058(3) 0.074(3) 0.001(3) 0.043(3) -0.010(3)
C36 0.058(3) 0.051(2) 0.052(3) 0.004(2) 0.018(2) 0.000(2)
C41 0.054(3) 0.032(2) 0.053(3) -0.0015(19) 0.018(2) -0.0074(19)
C42 0.092(4) 0.057(3) 0.065(3) 0.014(2) 0.031(3) 0.016(3)
C43 0.143(6) 0.063(3) 0.107(5) 0.031(3) 0.054(4) 0.038(4)
C44 0.135(6) 0.038(3) 0.159(6) -0.006(4) 0.080(5) 0.009(3)
C45 0.094(4) 0.072(4) 0.103(4) -0.040(3) 0.045(4) -0.011(3)
C46 0.072(3) 0.063(3) 0.065(3) -0.023(2) 0.021(3) -0.007(3)

loop_
_atom_type_symbol
_atom_type_description
_atom_type_scat_dispersion_real
_atom_type_scat_dispersion_imag
_atom_type_scat_source
C C 0.0033 0.0016 'International Tables Vol C Tables 4.2.6.8 and 6.1.1.4'
H H 0.0000 0.0000 'International Tables Vol C Tables 4.2.6.8 and 6.1.1.4'
O O 0.0106 0.0060 'International Tables Vol C Tables 4.2.6.8 and 6.1.1.4'
P P 0.1023 0.0942 'International Tables Vol C Tables 4.2.6.8 and 6.1.1.4'
Ni Ni 0.3393 1.1124 'International Tables Vol C Tables 4.2.6.8 and 6.1.1.4'
Co Co 0.3494 0.9721 'International Tables Vol C Tables 4.2.6.8 and 6.1.1.4'

loop_
_geom_angle_atom_site_label_1
_geom_angle_atom_site_label_2
_geom_angle_atom_site_label_3
_geom_angle
_geom_angle_site_symmetry_1
_geom_angle_site_symmetry_3
_geom_angle_publ_flag
C1 Ni1 C13 160.7(2) . . ?
C1 Ni1 C11 102.26(17) . . ?
C13 Ni1 C11 63.60(18) . . ?
C1 Ni1 C14 148.9(2) . . ?
C13 Ni1 C14 38.90(17) . . ?
C11 Ni1 C14 63.85(19) . . ?
C1 Ni1 P1 93.34(11) . . ?
C13 Ni1 P1 99.46(14) . . ?
C11 Ni1 P1 162.72(13) . . ?
C14 Ni1 P1 105.65(14) . . ?
C1 Ni1 C15 114.15(18) . . ?
C13 Ni1 C15 63.92(18) . . ?
C11 Ni1 C15 38.66(17) . . ?
C14 Ni1 C15 37.57(16) . . ?
P1 Ni1 C15 138.89(18) . . ?
C1 Ni1 C12 123.0(2) . . ?
C13 Ni1 C12 37.86(16) . . ?
C11 Ni1 C12 38.03(16) . . ?
C14 Ni1 C12 64.21(19) . . ?
P1 Ni1 C12 125.92(16) . . ?
C15 Ni1 C12 64.16(18) . . ?
C4 Co1 C5 101.5(2) . . ?
C4 Co1 C6 98.7(3) . . ?
C5 Co1 C6 107.0(2) . . ?
C4 Co1 C2 103.4(2) . . ?
C5 Co1 C2 139.8(2) . . ?
C6 Co1 C2 99.8(2) . . ?
C4 Co1 C1 96.69(19) . . ?
C5 Co1 C1 107.73(17) . . ?
C6 Co1 C1 138.1(2) . . ?
C2 Co1 C1 38.53(14) . . ?
C4 Co1 Co2 148.90(16) . . ?
C5 Co1 Co2 93.42(16) . . ?
C6 Co1 Co2 102.8(2) . . ?
C2 Co1 Co2 51.06(14) . . ?
C1 Co1 Co2 52.51(11) . . ?
C8 Co2 C9 95.2(3) . . ?
C8 Co2 C7 104.8(3) . . ?
C9 Co2 C7 101.0(3) . . ?
C8 Co2 C2 111.7(3) . . ?
C9 Co2 C2 100.3(2) . . ?
C7 Co2 C2 135.4(2) . . ?
C8 Co2 C1 142.2(3) . . ?
C9 Co2 C1 110.7(2) . . ?
C7 Co2 C1 97.0(2) . . ?
C2 Co2 C1 38.65(14) . . ?
C8 Co2 Co1 90.1(2) . . ?
C9 Co2 Co1 148.9(2) . . ?
C7 Co2 Co1 107.2(2) . . ?
C2 Co2 Co1 49.84(12) . . ?
C1 Co2 Co1 53.65(10) . . ?
C21 P1 C41 108.55(17) . . ?
C21 P1 C31 103.64(17) . . ?
C41 P1 C31 100.91(17) . . ?
C21 P1 Ni1 110.95(13) . . ?
C41 P1 Ni1 117.02(13) . . ?
C31 P1 Ni1 114.55(11) . . ?
C2 C1 Ni1 154.2(3) . . ?
C2 C1 Co2 67.2(3) . . ?
Ni1 C1 Co2 134.3(2) . . ?
C2 C1 Co1 64.6(2) . . ?
Ni1 C1 Co1 128.49(18) . . ?
Co2 C1 Co1 73.83(12) . . ?
C1 C2 C3 145.0(4) . . ?
C1 C2 Co1 76.8(2) . . ?
C3 C2 Co1 132.3(3) . . ?
C1 C2 Co2 74.1(3) . . ?
C3 C2 Co2 124.0(3) . . ?
Co1 C2 Co2 79.10(15) . . ?
O1 C3 C2 126.3(5) . . ?
O1 C3 H3 116.8 . . ?
C2 C3 H3 116.8 . . ?
O4 C4 Co1 178.7(6) . . ?
O5 C5 Co1 178.6(5) . . ?
O6 C6 Co1 178.2(7) . . ?
O7 C7 Co2 178.7(6) . . ?
O8 C8 Co2 177.7(8) . . ?
O9 C9 Co2 176.2(6) . . ?
C12 C11 C15 109.6(5) . . ?
C12 C11 Ni1 73.0(2) . . ?
C15 C11 Ni1 72.4(2) . . ?
C12 C11 H11 125.2 . . ?
C15 C11 H11 125.2 . . ?
Ni1 C11 H11 121.0 . . ?
C13 C12 C11 105.9(5) . . ?
C13 C12 Ni1 68.4(2) . . ?
C11 C12 Ni1 68.9(2) . . ?
C13 C12 H12 127.1 . . ?
C11 C12 H12 127.1 . . ?
Ni1 C12 H12 127.2 . . ?
C12 C13 C14 109.8(5) . . ?
C12 C13 Ni1 73.8(3) . . ?
C14 C13 Ni1 71.9(2) . . ?
C12 C13 H13 125.1 . . ?
C14 C13 H13 125.1 . . ?
Ni1 C13 H13 120.9 . . ?
C15 C14 C13 107.7(5) . . ?
C15 C14 Ni1 72.2(3) . . ?
C13 C14 Ni1 69.2(2) . . ?
C15 C14 H14 126.2 . . ?
C13 C14 H14 126.2 . . ?
Ni1 C14 H14 124.0 . . ?
C14 C15 C11 106.8(4) . . ?
C14 C15 Ni1 70.2(2) . . ?
C11 C15 Ni1 68.9(2) . . ?
C14 C15 H15 126.6 . . ?
C11 C15 H15 126.6 . . ?
Ni1 C15 H15 125.8 . . ?
C26 C21 C22 118.1(4) . . ?
C26 C21 P1 116.1(3) . . ?
C22 C21 P1 125.7(3) . . ?
C21 C22 C23 120.1(4) . . ?
C21 C22 H22 119.9 . . ?
C23 C22 H22 119.9 . . ?
C24 C23 C22 120.9(4) . . ?
C24 C23 H23 119.5 . . ?
C22 C23 H23 119.5 . . ?
C23 C24 C25 119.7(5) . . ?
C23 C24 H24 120.2 . . ?
C25 C24 H24 120.2 . . ?
C24 C25 C26 119.7(5) . . ?
C24 C25 H25 120.2 . . ?
C26 C25 H25 120.2 . . ?
C21 C26 C25 121.4(4) . . ?
C21 C26 H26 119.3 . . ?
C25 C26 H26 119.3 . . ?
C32 C31 C36 118.1(4) . . ?
C32 C31 P1 123.5(3) . . ?
C36 C31 P1 118.2(3) . . ?
C31 C32 C33 121.0(4) . . ?
C31 C32 H32 119.5 . . ?
C33 C32 H32 119.5 . . ?
C34 C33 C32 119.6(4) . . ?
C34 C33 H33 120.2 . . ?
C32 C33 H33 120.2 . . ?
C35 C34 C33 120.6(4) . . ?
C35 C34 H34 119.7 . . ?
C33 C34 H34 119.7 . . ?
C34 C35 C36 119.7(5) . . ?
C34 C35 H35 120.1 . . ?
C36 C35 H35 120.1 . . ?
C31 C36 C35 121.0(4) . . ?
C31 C36 H36 119.5 . . ?
C35 C36 H36 119.5 . . ?
C42 C41 C46 118.7(4) . . ?
C42 C41 P1 119.1(3) . . ?
C46 C41 P1 122.1(3) . . ?
C43 C42 C41 120.6(5) . . ?
C43 C42 H42 119.7 . . ?
C41 C42 H42 119.7 . . ?
C44 C43 C42 119.1(5) . . ?
C44 C43 H43 120.4 . . ?
C42 C43 H43 120.4 . . ?
C45 C44 C43 120.9(5) . . ?
C45 C44 H44 119.5 . . ?
C43 C44 H44 119.5 . . ?
C44 C45 C46 119.8(5) . . ?
C44 C45 H45 120.1 . . ?
C46 C45 H45 120.1 . . ?
C45 C46 C41 120.7(5) . . ?
C45 C46 H46 119.7 . . ?
C41 C46 H46 119.7 . . ?

loop_
_geom_bond_atom_site_label_1
_geom_bond_atom_site_label_2
_geom_bond_distance
_geom_bond_site_symmetry_2
_geom_bond_publ_flag
Ni1 P1 2.1430(11) . ?
Ni1 C1 1.867(4) . ?
Ni1 C11 2.099(4) . ?
Ni1 C12 2.152(4) . ?
Ni1 C13 2.084(4) . ?
Ni1 C14 2.119(4) . ?
Ni1 C15 2.144(4) . ?
Co1 Co2 2.4854(11) . ?
Co1 C4 1.782(7) . ?
Co1 C5 1.785(5) . ?
Co1 C6 1.815(6) . ?
Co1 C2 1.934(4) . ?
Co1 C1 2.084(3) . ?
Co2 C8 1.765(6) . ?
Co2 C9 1.769(6) . ?
Co2 C7 1.804(7) . ?
Co2 C2 1.969(5) . ?
Co2 C1 2.053(4) . ?
P1 C21 1.817(4) . ?
P1 C41 1.821(4) . ?
P1 C31 1.826(4) . ?
O1 C3 1.179(5) . ?
O4 C4 1.126(6) . ?
O5 C5 1.144(5) . ?
O6 C6 1.131(5) . ?
O7 C7 1.132(6) . ?
O8 C8 1.133(6) . ?
O9 C9 1.132(6) . ?
C1 C2 1.333(5) . ?
C2 C3 1.460(5) . ?
C3 H3 0.9300 . ?
C11 C12 1.386(6) . ?
C11 C15 1.405(6) . ?
C11 H11 0.9300 . ?
C12 C13 1.376(6) . ?
C12 H12 0.9300 . ?
C13 C14 1.400(6) . ?
C13 H13 0.9300 . ?
C14 C15 1.373(6) . ?
C14 H14 0.9300 . ?
C15 H15 0.9300 . ?
C21 C26 1.381(5) . ?
C21 C22 1.381(5) . ?
C22 C23 1.389(6) . ?
C22 H22 0.9300 . ?
C23 C24 1.359(6) . ?
C23 H23 0.9300 . ?
C24 C25 1.372(6) . ?
C24 H24 0.9300 . ?
C25 C26 1.383(6) . ?
C25 H25 0.9300 . ?
C26 H26 0.9300 . ?
C31 C32 1.378(5) . ?
C31 C36 1.382(5) . ?
C32 C33 1.380(5) . ?
C32 H32 0.9300 . ?
C33 C34 1.374(6) . ?
C33 H33 0.9300 . ?
C34 C35 1.356(6) . ?
C34 H34 0.9300 . ?
C35 C36 1.384(5) . ?
C35 H35 0.9300 . ?
C36 H36 0.9300 . ?
C41 C42 1.378(5) . ?
C41 C46 1.383(5) . ?
C42 C43 1.378(6) . ?
C42 H42 0.9300 . ?
C43 C44 1.374(7) . ?
C43 H43 0.9300 . ?
C44 C45 1.357(7) . ?
C44 H44 0.9300 . ?
C45 C46 1.368(6) . ?
C45 H45 0.9300 . ?
C46 H46 0.9300 . ?

loop_
_geom_torsion_atom_site_label_1
_geom_torsion_atom_site_label_2
_geom_torsion_atom_site_label_3
_geom_torsion_atom_site_label_4
_geom_torsion
_geom_torsion_site_symmetry_1
_geom_torsion_site_symmetry_2
_geom_torsion_site_symmetry_3
_geom_torsion_site_symmetry_4
_geom_torsion_publ_flag
C4 Co1 Co2 C8 159.2(4) . . . . ?
C5 Co1 Co2 C8 -81.7(3) . . . . ?
C6 Co1 Co2 C8 26.5(3) . . . . ?
C2 Co1 Co2 C8 118.9(3) . . . . ?
C1 Co1 Co2 C8 168.5(3) . . . . ?
C4 Co1 Co2 C9 59.0(5) . . . . ?
C5 Co1 Co2 C9 178.1(4) . . . . ?
C6 Co1 Co2 C9 -73.7(4) . . . . ?
C2 Co1 Co2 C9 18.7(4) . . . . ?
C1 Co1 Co2 C9 68.3(4) . . . . ?
C4 Co1 Co2 C7 -95.2(4) . . . . ?
C5 Co1 Co2 C7 23.8(3) . . . . ?
C6 Co1 Co2 C7 132.1(3) . . . . ?
C2 Co1 Co2 C7 -135.6(3) . . . . ?
C1 Co1 Co2 C7 -86.0(2) . . . . ?
C4 Co1 Co2 C2 40.4(4) . . . . ?
C5 Co1 Co2 C2 159.4(2) . . . . ?
C6 Co1 Co2 C2 -92.3(2) . . . . ?
C1 Co1 Co2 C2 49.63(18) . . . . ?
C4 Co1 Co2 C1 -9.3(4) . . . . ?
C5 Co1 Co2 C1 109.79(19) . . . . ?
C6 Co1 Co2 C1 -142.0(2) . . . . ?
C2 Co1 Co2 C1 -49.63(18) . . . . ?
C1 Ni1 P1 C21 63.40(18) . . . . ?
C13 Ni1 P1 C21 -102.1(2) . . . . ?
C11 Ni1 P1 C21 -91.3(6) . . . . ?
C14 Ni1 P1 C21 -141.5(2) . . . . ?
C15 Ni1 P1 C21 -163.0(2) . . . . ?
C12 Ni1 P1 C21 -72.3(2) . . . . ?
C1 Ni1 P1 C41 -61.89(18) . . . . ?
C13 Ni1 P1 C41 132.6(2) . . . . ?
C11 Ni1 P1 C41 143.4(6) . . . . ?
C14 Ni1 P1 C41 93.2(2) . . . . ?
C15 Ni1 P1 C41 71.8(2) . . . . ?
C12 Ni1 P1 C41 162.4(2) . . . . ?
C1 Ni1 P1 C31 -179.70(18) . . . . ?
C13 Ni1 P1 C31 14.8(2) . . . . ?
C11 Ni1 P1 C31 25.6(6) . . . . ?
C14 Ni1 P1 C31 -24.6(2) . . . . ?
C15 Ni1 P1 C31 -46.1(2) . . . . ?
C12 Ni1 P1 C31 44.6(2) . . . . ?
C13 Ni1 C1 C2 162.6(7) . . . . ?
C11 Ni1 C1 C2 -156.5(8) . . . . ?
C14 Ni1 C1 C2 -97.4(8) . . . . ?
P1 Ni1 C1 C2 30.9(8) . . . . ?
C15 Ni1 C1 C2 -117.6(7) . . . . ?
C12 Ni1 C1 C2 168.5(7) . . . . ?
C13 Ni1 C1 Co2 21.6(7) . . . . ?
C11 Ni1 C1 Co2 62.5(3) . . . . ?
C14 Ni1 C1 Co2 121.6(3) . . . . ?
P1 Ni1 C1 Co2 -110.1(2) . . . . ?
C15 Ni1 C1 Co2 101.4(3) . . . . ?
C12 Ni1 C1 Co2 27.5(3) . . . . ?
C13 Ni1 C1 Co1 -84.7(6) . . . . ?
C11 Ni1 C1 Co1 -43.8(3) . . . . ?
C14 Ni1 C1 Co1 15.4(5) . . . . ?
P1 Ni1 C1 Co1 143.7(2) . . . . ?
C15 Ni1 C1 Co1 -4.9(3) . . . . ?
C12 Ni1 C1 Co1 -78.7(3) . . . . ?
C8 Co2 C1 C2 49.8(5) . . . . ?
C9 Co2 C1 C2 -80.4(3) . . . . ?
C7 Co2 C1 C2 175.1(3) . . . . ?
Co1 Co2 C1 C2 68.8(2) . . . . ?
C8 Co2 C1 Ni1 -147.5(4) . . . . ?
C9 Co2 C1 Ni1 82.3(3) . . . . ?
C7 Co2 C1 Ni1 -22.2(3) . . . . ?
C2 Co2 C1 Ni1 162.7(4) . . . . ?
Co1 Co2 C1 Ni1 -128.5(3) . . . . ?
C8 Co2 C1 Co1 -19.0(4) . . . . ?
C9 Co2 C1 Co1 -149.2(2) . . . . ?
C7 Co2 C1 Co1 106.3(2) . . . . ?
C2 Co2 C1 Co1 -68.8(2) . . . . ?
C4 Co1 C1 C2 103.2(3) . . . . ?
C5 Co1 C1 C2 -152.5(3) . . . . ?
C6 Co1 C1 C2 -7.9(5) . . . . ?
Co2 Co1 C1 C2 -72.0(3) . . . . ?
C4 Co1 C1 Ni1 -50.4(3) . . . . ?
C5 Co1 C1 Ni1 53.9(3) . . . . ?
C6 Co1 C1 Ni1 -161.5(4) . . . . ?
C2 Co1 C1 Ni1 -153.6(4) . . . . ?
Co2 Co1 C1 Ni1 134.4(3) . . . . ?
C4 Co1 C1 Co2 175.20(18) . . . . ?
C5 Co1 C1 Co2 -80.4(2) . . . . ?
C6 Co1 C1 Co2 64.1(4) . . . . ?
C2 Co1 C1 Co2 72.0(3) . . . . ?
Ni1 C1 C2 C3 -23.5(14) . . . . ?
Co2 C1 C2 C3 127.3(8) . . . . ?
Co1 C1 C2 C3 -150.5(8) . . . . ?
Ni1 C1 C2 Co1 127.0(7) . . . . ?
Co2 C1 C2 Co1 -82.22(11) . . . . ?
Ni1 C1 C2 Co2 -150.8(7) . . . . ?
Co1 C1 C2 Co2 82.22(11) . . . . ?
C4 Co1 C2 C1 -83.8(3) . . . . ?
C5 Co1 C2 C1 43.1(4) . . . . ?
C6 Co1 C2 C1 174.6(3) . . . . ?
Co2 Co1 C2 C1 76.0(3) . . . . ?
C4 Co1 C2 C3 73.7(5) . . . . ?
C5 Co1 C2 C3 -159.4(4) . . . . ?
C6 Co1 C2 C3 -27.8(5) . . . . ?
C1 Co1 C2 C3 157.5(6) . . . . ?
Co2 Co1 C2 C3 -126.4(5) . . . . ?
C4 Co1 C2 Co2 -159.89(19) . . . . ?
C5 Co1 C2 Co2 -33.0(3) . . . . ?
C6 Co1 C2 Co2 98.6(2) . . . . ?
C1 Co1 C2 Co2 -76.0(3) . . . . ?
C8 Co2 C2 C1 -149.7(3) . . . . ?
C9 Co2 C2 C1 110.4(3) . . . . ?
C7 Co2 C2 C1 -7.0(4) . . . . ?
Co1 Co2 C2 C1 -79.3(2) . . . . ?
C8 Co2 C2 C3 63.6(5) . . . . ?
C9 Co2 C2 C3 -36.2(4) . . . . ?
C7 Co2 C2 C3 -153.6(4) . . . . ?
C1 Co2 C2 C3 -146.6(5) . . . . ?
Co1 Co2 C2 C3 134.1(4) . . . . ?
C8 Co2 C2 Co1 -70.5(3) . . . . ?
C9 Co2 C2 Co1 -170.3(2) . . . . ?
C7 Co2 C2 Co1 72.3(3) . . . . ?
C1 Co2 C2 Co1 79.3(2) . . . . ?
C1 C2 C3 O1 141.1(7) . . . . ?
Co1 C2 C3 O1 1.5(9) . . . . ?
Co2 C2 C3 O1 -106.2(7) . . . . ?
C1 Ni1 C11 C12 -128.8(3) . . . . ?
C13 Ni1 C11 C12 37.3(3) . . . . ?
C14 Ni1 C11 C12 80.8(3) . . . . ?
P1 Ni1 C11 C12 25.3(8) . . . . ?
C15 Ni1 C11 C12 117.7(4) . . . . ?
C1 Ni1 C11 C15 113.5(3) . . . . ?
C13 Ni1 C11 C15 -80.5(3) . . . . ?
C14 Ni1 C11 C15 -36.9(3) . . . . ?
P1 Ni1 C11 C15 -92.4(7) . . . . ?
C12 Ni1 C11 C15 -117.7(4) . . . . ?
C15 C11 C12 C13 5.0(5) . . . . ?
Ni1 C11 C12 C13 -58.6(3) . . . . ?
C15 C11 C12 Ni1 63.6(3) . . . . ?
C1 Ni1 C12 C13 -176.8(3) . . . . ?
C11 Ni1 C12 C13 117.9(5) . . . . ?
C14 Ni1 C12 C13 38.1(3) . . . . ?
P1 Ni1 C12 C13 -53.0(4) . . . . ?
C15 Ni1 C12 C13 80.0(3) . . . . ?
C1 Ni1 C12 C11 65.3(4) . . . . ?
C13 Ni1 C12 C11 -117.9(5) . . . . ?
C14 Ni1 C12 C11 -79.8(3) . . . . ?
P1 Ni1 C12 C11 -171.0(3) . . . . ?
C15 Ni1 C12 C11 -37.9(3) . . . . ?
C11 C12 C13 C14 -4.4(5) . . . . ?
Ni1 C12 C13 C14 -63.4(3) . . . . ?
C11 C12 C13 Ni1 59.0(3) . . . . ?
C1 Ni1 C13 C12 8.1(7) . . . . ?
C11 Ni1 C13 C12 -37.4(3) . . . . ?
C14 Ni1 C13 C12 -117.7(4) . . . . ?
P1 Ni1 C13 C12 139.0(3) . . . . ?
C15 Ni1 C13 C12 -80.7(3) . . . . ?
C1 Ni1 C13 C14 125.9(6) . . . . ?
C11 Ni1 C13 C14 80.3(3) . . . . ?
P1 Ni1 C13 C14 -103.2(3) . . . . ?
C15 Ni1 C13 C14 37.0(3) . . . . ?
C12 Ni1 C13 C14 117.7(4) . . . . ?
C12 C13 C14 C15 2.2(5) . . . . ?
Ni1 C13 C14 C15 -62.4(3) . . . . ?
C12 C13 C14 Ni1 64.5(3) . . . . ?
C1 Ni1 C14 C15 -31.2(5) . . . . ?
C13 Ni1 C14 C15 117.6(4) . . . . ?
C11 Ni1 C14 C15 38.0(3) . . . . ?
P1 Ni1 C14 C15 -156.8(3) . . . . ?
C12 Ni1 C14 C15 80.5(3) . . . . ?
C1 Ni1 C14 C13 -148.8(4) . . . . ?
C11 Ni1 C14 C13 -79.6(3) . . . . ?
P1 Ni1 C14 C13 85.7(3) . . . . ?
C15 Ni1 C14 C13 -117.6(4) . . . . ?
C12 Ni1 C14 C13 -37.1(3) . . . . ?
C13 C14 C15 C11 0.9(5) . . . . ?
Ni1 C14 C15 C11 -59.5(3) . . . . ?
C13 C14 C15 Ni1 60.4(3) . . . . ?
C12 C11 C15 C14 -3.7(5) . . . . ?
Ni1 C11 C15 C14 60.3(3) . . . . ?
C12 C11 C15 Ni1 -64.0(3) . . . . ?
C1 Ni1 C15 C14 162.9(3) . . . . ?
C13 Ni1 C15 C14 -38.3(3) . . . . ?
C11 Ni1 C15 C14 -117.9(4) . . . . ?
P1 Ni1 C15 C14 35.3(4) . . . . ?
C12 Ni1 C15 C14 -80.6(3) . . . . ?
C1 Ni1 C15 C11 -79.2(3) . . . . ?
C13 Ni1 C15 C11 79.6(3) . . . . ?
C14 Ni1 C15 C11 117.9(4) . . . . ?
P1 Ni1 C15 C11 153.2(2) . . . . ?
C12 Ni1 C15 C11 37.3(3) . . . . ?
C41 P1 C21 C26 171.9(3) . . . . ?
C31 P1 C21 C26 -81.4(3) . . . . ?
Ni1 P1 C21 C26 42.0(3) . . . . ?
C41 P1 C21 C22 -10.7(4) . . . . ?
C31 P1 C21 C22 96.0(3) . . . . ?
Ni1 P1 C21 C22 -140.6(3) . . . . ?
C26 C21 C22 C23 1.7(6) . . . . ?
P1 C21 C22 C23 -175.6(3) . . . . ?
C21 C22 C23 C24 -0.6(7) . . . . ?
C22 C23 C24 C25 -0.1(8) . . . . ?
C23 C24 C25 C26 -0.4(8) . . . . ?
C22 C21 C26 C25 -2.2(6) . . . . ?
P1 C21 C26 C25 175.4(3) . . . . ?
C24 C25 C26 C21 1.5(7) . . . . ?
C21 P1 C31 C32 15.6(4) . . . . ?
C41 P1 C31 C32 127.9(3) . . . . ?
Ni1 P1 C31 C32 -105.4(3) . . . . ?
C21 P1 C31 C36 -168.8(3) . . . . ?
C41 P1 C31 C36 -56.4(3) . . . . ?
Ni1 P1 C31 C36 70.2(3) . . . . ?
C36 C31 C32 C33 -1.3(6) . . . . ?
P1 C31 C32 C33 174.3(3) . . . . ?
C31 C32 C33 C34 -0.4(7) . . . . ?
C32 C33 C34 C35 1.3(7) . . . . ?
C33 C34 C35 C36 -0.4(7) . . . . ?
C32 C31 C36 C35 2.2(6) . . . . ?
P1 C31 C36 C35 -173.7(3) . . . . ?
C34 C35 C36 C31 -1.3(6) . . . . ?
C21 P1 C41 C42 -127.1(3) . . . . ?
C31 P1 C41 C42 124.3(3) . . . . ?
Ni1 P1 C41 C42 -0.6(4) . . . . ?
C21 P1 C41 C46 57.7(4) . . . . ?
C31 P1 C41 C46 -50.9(4) . . . . ?
Ni1 P1 C41 C46 -175.8(3) . . . . ?
C46 C41 C42 C43 -3.1(6) . . . . ?
P1 C41 C42 C43 -178.4(4) . . . . ?
C41 C42 C43 C44 -1.2(8) . . . . ?
C42 C43 C44 C45 4.2(9) . . . . ?
C43 C44 C45 C46 -2.7(9) . . . . ?
C44 C45 C46 C41 -1.8(8) . . . . ?
C42 C41 C46 C45 4.6(6) . . . . ?
P1 C41 C46 C45 179.8(3) . . . . ?
